data_7200724
loop_
_publ_author_name
'Verdan, Simon'
'Melich, Xavier'
'Bernardinelli, G\'erald'
'Williams, Alan F.'

_publ_section_title
;
 Molecular bricklaying II. : Anion and chain length effects in
 bisbenzimidazolonium salts
;
_journal_issue 7
_journal_name_full CrystEngComm
_journal_page_first 1416
_journal_paper_doi 10.1039/b820737b
_journal_volume 11
_journal_year 2009
_chemical_formula_moiety 'C20 H24 N4, O4 S, H2 O'
_chemical_formula_sum 'C20 H26 N4 O5 S'
_chemical_formula_weight 434.6
_space_group_IT_number 14
_symmetry_cell_setting monoclinic
_symmetry_space_group_name_Hall '-P 2yn'
_symmetry_space_group_name_H-M 'P 1 21/n 1'
_cell_angle_alpha 90.00000
_cell_angle_beta 106.133(9)
_cell_angle_gamma 90.00000
_cell_formula_units_Z 4
_cell_length_a 12.5425(10)
_cell_length_b 12.2044(7)
_cell_length_c 13.7212(10)
_cell_measurement_reflns_used 8000
_cell_measurement_temperature 200
_cell_measurement_theta_max 26.8
_cell_measurement_theta_min 4.0
_cell_volume 2017.6(3)
_computing_cell_refinement 'CELL (Stoe & Cie, 1999)'
_computing_data_collection 'EXPOSE (Stoe & Cie, 1999)'
_computing_data_reduction 'XRED (Stoe & Cie, 1999)'
_computing_molecular_graphics xtal_gx3
_computing_publication_material xtal_CIFIO
_computing_structure_refinement xtal_CRYLSQ
_computing_structure_solution SIR97
_diffrn_detector_area_resol_mean 6
_diffrn_measured_fraction_theta_full 1.0
_diffrn_measured_fraction_theta_max 1.0
_diffrn_measurement_device_type 'Stoe Ipds'
_diffrn_measurement_method \f
_diffrn_radiation_type MoK\a
_diffrn_radiation_wavelength .71073
_diffrn_reflns_av_R_equivalents .073
_diffrn_reflns_limit_h_max 15
_diffrn_reflns_limit_h_min -15
_diffrn_reflns_limit_k_max 15
_diffrn_reflns_limit_k_min -15
_diffrn_reflns_limit_l_max 17
_diffrn_reflns_limit_l_min -17
_diffrn_reflns_number 26596
_diffrn_reflns_theta_full 26.8
_diffrn_reflns_theta_max 26.8
_diffrn_standards_decay_% 0
_exptl_absorpt_coefficient_mu .202
_exptl_absorpt_correction_T_max .9879
_exptl_absorpt_correction_T_min .9664
_exptl_absorpt_correction_type numerical
_exptl_absorpt_process_details 'XRED; Stoe & Cie, 1999'
_exptl_crystal_colour colorless
_exptl_crystal_density_diffrn 1.430
_exptl_crystal_density_meas ?
_exptl_crystal_description prism
_exptl_crystal_F_000 920
_exptl_crystal_size_max .155
_exptl_crystal_size_mid .151
_exptl_crystal_size_min .115
_refine_diff_density_max .39
_refine_diff_density_min -.866
_refine_ls_abs_structure_details none
_refine_ls_extinction_method none
_refine_ls_goodness_of_fit_ref 1.24(1)
_refine_ls_hydrogen_treatment mixed
_refine_ls_number_parameters 272
_refine_ls_number_reflns 2350
_refine_ls_R_factor_gt .036
_refine_ls_shift/su_max .007
_refine_ls_structure_factor_coef F
_refine_ls_weighting_details \w=1/[\s^2^(Fo)+0.0002(Fo^2^)]
_refine_ls_weighting_scheme calc
_refine_ls_wR_factor_ref .036
_reflns_number_gt 2142
_reflns_number_total 4118
_reflns_threshold_expression 'refl observed if Fo > 3.99 \s(Fo)'
_cod_data_source_file b820737b.txt
_cod_data_source_block SIVE
_cod_depositor_comments
;
The following automatic conversions were performed:

'_exptl_crystal_density_meas' value 'not_measured' was changed to '?'
- the value is perceived as not measured.

Automatic conversion script
Id: cif_fix_values 3008 2015-01-20 13:52:24Z robertas 
;
_cod_original_sg_symbol_H-M 'P 21/n'
_cod_database_code 7200724

loop_
_symmetry_equiv_pos_as_xyz
+x,+y,+z
1/2-x,1/2+y,1/2-z
-x,-y,-z
1/2+x,1/2-y,1/2+z

loop_
_atom_site_label
_atom_site_fract_x
_atom_site_fract_y
_atom_site_fract_z
_atom_site_U_iso_or_equiv
_atom_site_occupancy
_atom_site_adp_type
N1 .71322(17) .84648(17) .87654(18) .0260(12) 1.00000 Uani
N2 .83139(16) .71807(18) .86966(17) .0262(12) 1.00000 Uani
N3 .57092(17) .66536(17) .13918(18) .0258(12) 1.00000 Uani
N4 .70297(17) .54321(17) .16791(17) .0253(12) 1.00000 Uani
C1 .7621(2) .8140(2) .9760(3) .0244(14) 1.00000 Uani
C2 .7468(3) .8483(3) 1.0682(3) .0290(15) 1.00000 Uani
C3 .8110(3) .7982(3) 1.1539(3) .0329(16) 1.00000 Uani
C4 .8869(3) .7153(3) 1.1495(3) .0315(15) 1.00000 Uani
C5 .9013(3) .6803(3) 1.0585(3) .0287(15) 1.00000 Uani
C6 .8378(2) .7323(3) .9716(3) .0246(14) 1.00000 Uani
C7 .7559(2) .7873(3) .8144(3) .0252(14) 1.00000 Uani
C8 .7261(3) .7980(3) .7032(3) .0291(15) 1.00000 Uani
C9 .6740(3) .6947(3) .6455(3) .0288(14) 1.00000 Uani
C10 .6560(3) .7050(3) .5319(3) .0292(15) 1.00000 Uani
C11 .5999(3) .6042(3) .4766(3) .0355(16) 1.00000 Uani
C12 .5710(3) .6068(3) .3619(3) .0362(16) 1.00000 Uani
C13 .6700(3) .6326(3) .3218(3) .0323(16) 1.00000 Uani
C14 .6479(3) .6136(2) .2111(3) .0257(14) 1.00000 Uani
C15 .5771(3) .6295(3) .0451(3) .0247(14) 1.00000 Uani
C16 .5184(3) .6598(3) -.0530(3) .0295(15) 1.00000 Uani
C17 .5493(3) .6083(3) -.1307(3) .0319(16) 1.00000 Uani
C18 .6341(3) .5307(3) -.1123(3) .0332(16) 1.00000 Uani
C19 .6916(3) .5002(3) -.0157(3) .0297(15) 1.00000 Uani
C20 .6613(2) .5510(2) .0632(3) .0236(14) 1.00000 Uani
S .99700(6) .57344(6) .73527(6) .0254(4) 1.00000 Uani
O1 .94710(15) .67433(15) .68330(17) .0387(11) 1.00000 Uani
O2 .95417(18) .55537(16) .82283(16) .0443(12) 1.00000 Uani
O3 1.11709(15) .58416(16) .76473(16) .0397(11) 1.00000 Uani
O4 .96454(16) .48004(17) .66552(17) .0427(12) 1.00000 Uani
O1w 1.0912(3) .4011(3) .5406(3) .0829(9) 1.00000 Uiso
H01 .65668 .90362 .85537 .04000 1.00000 Uiso
H02 .87516 .66569 .84264 .04000 1.00000 Uiso
H03 .51847 .71985 .15098 .04000 1.00000 Uiso
H04 .76263 .49417 .20425 .04000 1.00000 Uiso
H2 .69279 .90537 1.07141 .04000 1.00000 Uiso
H3 .80356 .82094 1.22022 .04000 1.00000 Uiso
H4 .93071 .68135 1.21269 .04000 1.00000 Uiso
H5 .95376 .62175 1.05519 .04000 1.00000 Uiso
H81 .67282 .85827 .68321 .04000 1.00000 Uiso
H82 .79355 .81545 .68365 .04000 1.00000 Uiso
H91 .72338 .63243 .67035 .04000 1.00000 Uiso
H92 .60217 .68159 .65859 .04000 1.00000 Uiso
H101 .60933 .76902 .50714 .04000 1.00000 Uiso
H102 .72813 .71446 .51820 .04000 1.00000 Uiso
H111 .64972 .54171 .50005 .04000 1.00000 Uiso
H112 .53098 .59287 .49557 .04000 1.00000 Uiso
H121 .54143 .53499 .33587 .04000 1.00000 Uiso
H122 .51418 .66299 .33714 .04000 1.00000 Uiso
H131 .68994 .70978 .33573 .04000 1.00000 Uiso
H132 .73233 .58611 .35733 .04000 1.00000 Uiso
H16 .45884 .71441 -.06624 .04000 1.00000 Uiso
H17 .50998 .62674 -.20112 .04000 1.00000 Uiso
H18 .65334 .49706 -.17007 .04000 1.00000 Uiso
H19 .75110 .44550 -.00313 .04000 1.00000 Uiso
H01w 1.0454(18) .4373(19) .5809(14) .04000 1.00000 Uiso
H02w 1.0641(19) .425(3) .4685(10) .04000 1.00000 Uiso

loop_
_atom_site_aniso_label
_atom_site_aniso_U_11
_atom_site_aniso_U_22
_atom_site_aniso_U_33
_atom_site_aniso_U_12
_atom_site_aniso_U_13
_atom_site_aniso_U_23
N1 .0274(11) .0221(12) .0286(16) .0018(9) .0082(11) -.0004(10)
N2 .0256(11) .0257(12) .0297(16) .0027(10) .0115(11) -.0007(10)
N3 .0273(12) .0248(12) .0273(16) .0010(10) .0110(11) -.0004(10)
N4 .0263(11) .0223(12) .0262(17) .0014(9) .0056(10) .0027(9)
C1 .0258(13) .0219(14) .0256(19) -.0017(11) .0072(12) -.0001(11)
C2 .0318(14) .0246(15) .032(2) -.0041(12) .0108(14) -.0057(13)
C3 .0363(15) .0357(16) .026(2) -.0105(13) .0081(13) -.0088(13)
C4 .0304(14) .0316(16) .029(2) -.0089(12) .0024(13) .0016(13)
C5 .0261(14) .0255(15) .032(2) -.0025(11) .0045(13) .0017(12)
C6 .0243(13) .0235(14) .0266(19) -.0053(11) .0084(12) -.0017(12)
C7 .0246(13) .0246(14) .0278(19) -.0031(11) .0097(12) .0004(12)
C8 .0323(14) .0295(15) .0263(19) .0020(12) .0096(13) .0027(12)
C9 .0300(14) .0305(15) .0266(19) .0009(12) .0091(13) .0016(12)
C10 .0319(14) .0324(16) .0260(19) .0018(12) .0127(13) .0012(12)
C11 .0482(17) .0299(16) .034(3) -.0052(13) .0197(15) -.0020(13)
C12 .0422(16) .0376(17) .031(3) -.0044(13) .0136(14) -.0041(13)
C13 .0388(16) .0318(16) .027(3) -.0008(13) .0103(14) -.0005(13)
C14 .0284(14) .0219(14) .0277(19) -.0028(11) .0096(13) -.0008(11)
C15 .0260(14) .0224(14) .0269(19) -.0031(11) .0094(12) -.0018(12)
C16 .0273(14) .0278(15) .031(2) -.0034(11) .0042(13) .0031(12)
C17 .0368(16) .0331(16) .0244(19) -.0074(13) .0063(13) .0007(12)
C18 .0446(17) .0319(15) .027(3) -.0102(14) .0162(15) -.0079(13)
C19 .0315(15) .0253(15) .034(3) -.0008(12) .0114(14) -.0046(13)
C20 .0234(13) .0237(14) .0230(19) -.0051(10) .0054(12) -.0003(11)
S .0261(4) .0213(4) .0304(5) .0006(3) .0105(3) .0011(3)
O1 .0269(10) .0329(12) .0547(16) .0009(9) .0084(10) .0177(10)
O2 .0593(13) .0402(13) .0440(15) .0149(11) .0320(12) .0111(10)
O3 .0283(10) .0326(11) .0547(15) .0041(9) .0056(9) -.0003(10)
O4 .0447(12) .0385(12) .0496(16) -.0136(10) .0211(11) -.0152(10)

loop_
_atom_type_symbol
_atom_type_scat_source
_atom_type_scat_dispersion_real
_atom_type_scat_dispersion_imag
C Int._Tables_Vol_IV_Tables_2.2B_and_2.3.1 .002 .002
H Int._Tables_Vol_IV_Tables_2.2B_and_2.3.1 0 0
N Int._Tables_Vol_IV_Tables_2.2B_and_2.3.1 .004 .003
O Int._Tables_Vol_IV_Tables_2.2B_and_2.3.1 .008 .006
S Int._Tables_Vol_IV_Tables_2.2B_and_2.3.1 .11 .124

loop_
_geom_angle_atom_site_label_1
_geom_angle_atom_site_label_2
_geom_angle_atom_site_label_3
_geom_angle_site_symmetry_1
_geom_angle_site_symmetry_2
_geom_angle_site_symmetry_3
_geom_angle
C1 N1 C7 . . . 109.0(3)
C6 N2 C7 . . . 109.0(3)
C14 N3 C15 . . . 108.9(3)
C14 N4 C20 . . . 108.8(2)
N1 C1 C2 . . . 132.1(3)
N1 C1 C6 . . . 106.4(3)
C2 C1 C6 . . . 121.5(3)
C1 C2 C3 . . . 116.6(3)
C2 C3 C4 . . . 121.9(3)
C3 C4 C5 . . . 121.6(3)
C4 C5 C6 . . . 116.6(3)
N2 C6 C1 . . . 106.5(3)
N2 C6 C5 . . . 131.7(3)
C1 C6 C5 . . . 121.8(3)
N1 C7 N2 . . . 109.0(3)
N1 C7 C8 . . . 125.6(3)
N2 C7 C8 . . . 125.4(3)
C7 C8 C9 . . . 114.3(3)
C8 C9 C10 . . . 112.5(3)
C9 C10 C11 . . . 111.3(3)
C10 C11 C12 . . . 116.6(3)
C11 C12 C13 . . . 113.3(3)
C12 C13 C14 . . . 113.5(3)
N3 C14 N4 . . . 109.4(3)
N3 C14 C13 . . . 125.1(3)
N4 C14 C13 . . . 125.5(3)
N3 C15 C16 . . . 131.7(3)
N3 C15 C20 . . . 106.6(3)
C16 C15 C20 . . . 121.7(3)
C15 C16 C17 . . . 116.0(3)
C16 C17 C18 . . . 122.1(3)
C17 C18 C19 . . . 122.0(3)
C18 C19 C20 . . . 116.6(3)
N4 C20 C15 . . . 106.3(3)
N4 C20 C19 . . . 132.0(3)
C15 C20 C19 . . . 121.6(3)
O1 S O2 . . . 108.67(13)
O1 S O3 . . . 109.13(11)
O1 S O4 . . . 109.23(12)
O2 S O3 . . . 111.96(13)
O2 S O4 . . . 108.61(13)
O3 S O4 . . . 109.20(13)
H01w O1w H02w . . . 109.3(18)

loop_
_geom_bond_atom_site_label_1
_geom_bond_atom_site_label_2
_geom_bond_site_symmetry_1
_geom_bond_site_symmetry_2
_geom_bond_distance
N1 C1 . . 1.389(4)
N1 C7 . . 1.337(4)
N2 C6 . . 1.390(4)
N2 C7 . . 1.337(3)
N3 C14 . . 1.333(4)
N3 C15 . . 1.386(4)
N4 C14 . . 1.340(4)
N4 C20 . . 1.389(4)
C1 C2 . . 1.396(5)
C1 C6 . . 1.389(4)
C2 C3 . . 1.371(4)
C3 C4 . . 1.402(4)
C4 C5 . . 1.377(5)
C5 C6 . . 1.390(4)
C7 C8 . . 1.472(4)
C8 C9 . . 1.534(4)
C9 C10 . . 1.517(5)
C10 C11 . . 1.512(4)
C11 C12 . . 1.514(5)
C12 C13 . . 1.524(5)
C13 C14 . . 1.484(5)
C15 C16 . . 1.392(4)
C15 C20 . . 1.396(4)
C16 C17 . . 1.383(5)
C17 C18 . . 1.393(4)
C18 C19 . . 1.373(4)
C19 C20 . . 1.389(5)
S O1 . . 1.4725(19)
S O2 . . 1.463(3)
S O3 . . 1.4529(19)
S O4 . . 1.471(3)
O1w H01w . . 1.00(3)
O1w H02w . . .996(14)

loop_
_geom_hbond_atom_site_label_D
_geom_hbond_atom_site_label_H
_geom_hbond_atom_site_label_A
_geom_hbond_site_symmetry_D
_geom_hbond_site_symmetry_H
_geom_hbond_site_symmetry_A
_geom_hbond_distance_DH
_geom_hbond_distance_HA
_geom_hbond_distance_DA
_geom_hbond_angle_DHA
O1w H01w O4 . . . 1.00(2) 1.82(2) 2.811(4) 170(2)
O1w H02w O4 . . 3_766 1.00(1) 2.12(2) 3.082(4) 162(2)
N1 H01 O4 . . 2_656 0.98 1.74 2.692(3) 164
N2 H02 O2 . . . 0.98 1.74 2.698(3) 166
N3 H03 O1 . . 4_464 0.98 1.70 2.670(3) 170
N4 H04 O3 . . 3_766 0.98 1.74 2.684(3) 162

loop_
_geom_torsion_atom_site_label_1
_geom_torsion_atom_site_label_2
_geom_torsion_atom_site_label_3
_geom_torsion_atom_site_label_4
_geom_torsion_site_symmetry_1
_geom_torsion_site_symmetry_2
_geom_torsion_site_symmetry_3
_geom_torsion_site_symmetry_4
_geom_torsion
C7 N1 C1 C2 . . . . -179.3(3)
C7 N1 C1 C6 . . . . .5(3)
C1 N1 C7 N2 . . . . -.5(3)
C1 N1 C7 C8 . . . . -179.4(3)
C7 N2 C6 C1 . . . . -.0(3)
C7 N2 C6 C5 . . . . 179.0(3)
C6 N2 C7 N1 . . . . .3(3)
C6 N2 C7 C8 . . . . 179.2(3)
C15 N3 C14 N4 . . . . -1.4(3)
C15 N3 C14 C13 . . . . 177.8(3)
C14 N3 C15 C16 . . . . -177.8(3)
C14 N3 C15 C20 . . . . 1.0(3)
C20 N4 C14 N3 . . . . 1.2(3)
C20 N4 C14 C13 . . . . -178.1(3)
C14 N4 C20 C15 . . . . -.5(3)
C14 N4 C20 C19 . . . . 177.0(3)
N1 C1 C2 C3 . . . . -179.5(3)
C6 C1 C2 C3 . . . . .7(4)
N1 C1 C6 N2 . . . . -.3(3)
N1 C1 C6 C5 . . . . -179.4(3)
C2 C1 C6 N2 . . . . 179.6(3)
C2 C1 C6 C5 . . . . .5(4)
C1 C2 C3 C4 . . . . -1.1(5)
C2 C3 C4 C5 . . . . .4(5)
C3 C4 C5 C6 . . . . .8(4)
C4 C5 C6 N2 . . . . 180.0(3)
C4 C5 C6 C1 . . . . -1.2(4)
N1 C7 C8 C9 . . . . -117.7(3)
N2 C7 C8 C9 . . . . 63.5(4)
C7 C8 C9 C10 . . . . -173.8(3)
C8 C9 C10 C11 . . . . -177.4(3)
C9 C10 C11 C12 . . . . 176.4(3)
C10 C11 C12 C13 . . . . 54.6(4)
C11 C12 C13 C14 . . . . 168.4(3)
C12 C13 C14 N3 . . . . 61.4(4)
C12 C13 C14 N4 . . . . -119.5(3)
N3 C15 C16 C17 . . . . 178.1(3)
C20 C15 C16 C17 . . . . -.6(4)
N3 C15 C20 N4 . . . . -.3(3)
N3 C15 C20 C19 . . . . -178.2(3)
C16 C15 C20 N4 . . . . 178.6(3)
C16 C15 C20 C19 . . . . .8(4)
C15 C16 C17 C18 . . . . -.1(5)
C16 C17 C18 C19 . . . . .5(5)
C17 C18 C19 C20 . . . . -.3(5)
C18 C19 C20 N4 . . . . -177.5(3)
C18 C19 C20 C15 . . . . -.3(4)

loop_
_cod_related_entry_id
_cod_related_entry_database
_cod_related_entry_code
1 ChemSpider 30653563
